data_7056080
loop_
_publ_author_name
'Zhu, Chongwei'
'Duhayon, Carine'
'Romero-Borja, Daniel'
'Maldonado, Jose-Luis'
'Ramos-Ortiz, Gabriel'
'Saquet, Alix'
'Maraval, Val\'erie'
'Chauvin, Remi'

_publ_section_title
;
 Hexaaryl-carbo-benzenes revisited: novel synthetic route,
 crystallographic data, and prospects of electrochemical behavior
;
_journal_name_full 'New J. Chem.'
_journal_paper_doi 10.1039/C7NJ00028F
_journal_year 2017
_chemical_formula_moiety 'C70 H62, 2(C H Cl3)'
_chemical_formula_sum 'C72 H64 Cl6'
_chemical_formula_weight 1142.02
_space_group_IT_number 2
_symmetry_cell_setting triclinic
_symmetry_space_group_name_Hall '-P 1'
_symmetry_space_group_name_H-M 'P -1'
_atom_sites_solution_hydrogens difmap
_atom_sites_solution_primary other
_audit_update_record
;
2016-11-22 deposited with the CCDC.
2017-03-30 downloaded from the CCDC.
;
_cell_angle_alpha 90.105(5)
_cell_angle_beta 101.559(5)
_cell_angle_gamma 94.484(5)
_cell_formula_units_Z 1
_cell_length_a 10.1720(5)
_cell_length_b 11.8006(8)
_cell_length_c 12.8576(7)
_cell_measurement_reflns_used 4578
_cell_measurement_temperature 120
_cell_measurement_theta_max 28
_cell_measurement_theta_min 4
_cell_volume 1507.20(15)
_computing_cell_refinement 'CrysAlisPro, (Agilent, 2011)'
_computing_data_collection 'Gemini, (Oxford Diffraction, 2006)'
_computing_data_reduction 'CrysAlisPro, (Agilent, 2011)'
_computing_molecular_graphics 'CAMERON (Watkin et al., 1996)'
_computing_publication_material 'CRYSTALS (Betteridge et al., 2003)'
_computing_structure_refinement 'CRYSTALS (Betteridge et al., 2003)'
_computing_structure_solution 'Superflip (Palatinus & Chapuis, 2007)'
_diffrn_ambient_temperature 120
_diffrn_measured_fraction_theta_full 0.937
_diffrn_measured_fraction_theta_max 0.858
_diffrn_measurement_device Area
_diffrn_measurement_device_type 'Oxford Diffraction Gemini'
_diffrn_measurement_method '\f & \w scans'
_diffrn_radiation_monochromator graphite
_diffrn_radiation_type 'Mo K\a'
_diffrn_radiation_wavelength 0.71073
_diffrn_reflns_av_R_equivalents 0.045
_diffrn_reflns_limit_h_max 13
_diffrn_reflns_limit_h_min -13
_diffrn_reflns_limit_k_max 15
_diffrn_reflns_limit_k_min -15
_diffrn_reflns_limit_l_max 17
_diffrn_reflns_limit_l_min -17
_diffrn_reflns_number 23700
_diffrn_reflns_theta_full 25.280
_diffrn_reflns_theta_max 28.727
_diffrn_reflns_theta_min 2.992
_diffrn_standards_number 0
_exptl_absorpt_coefficient_mu 0.327
_exptl_absorpt_correction_T_max 0.97
_exptl_absorpt_correction_T_min 0.79
_exptl_absorpt_correction_type multi-scan
_exptl_absorpt_process_details 'CrysAlisPro, (Agilent, 2011)'
_exptl_crystal_colour red
_exptl_crystal_density_diffrn 1.258
_exptl_crystal_density_method 'not measured'
_exptl_crystal_description stick
_exptl_crystal_F_000 598.000
_exptl_crystal_size_max 0.250
_exptl_crystal_size_mid 0.100
_exptl_crystal_size_min 0.100
_refine_diff_density_max 0.50
_refine_diff_density_min -0.33
_refine_ls_extinction_method None
_refine_ls_goodness_of_fit_ref 1.1092
_refine_ls_hydrogen_treatment constr
_refine_ls_matrix_type full
_refine_ls_number_parameters 379
_refine_ls_number_reflns 4214
_refine_ls_number_restraints 0
_refine_ls_R_factor_all 0.0836
_refine_ls_R_factor_gt 0.0529
_refine_ls_shift/su_max 0.0004089
_refine_ls_shift/su_mean 0.0000462
_refine_ls_structure_factor_coef F
_refine_ls_weighting_details
;
 Method, part 1, Chebychev polynomial, (Watkin, 1994, Prince, 1982) 
 [weight] = 1.0/[A~0~*T~0~(x)+A~1~*T~1~(x) ... +A~n-1~]*T~n-1~(x)] 
 where A~i~ are the Chebychev coefficients listed below and x= Fcalc/Fmax 
 Method = Robust Weighting (Prince, 1982) 
 W = [weight] * [1-(deltaF/6*sigmaF)^2^]^2^ 
 A~i~ are: 
 9.96 -2.07 7.52 
;
_refine_ls_weighting_scheme calc
_refine_ls_wR_factor_all 0.0793
_refine_ls_wR_factor_gt 0.0562
_refine_ls_wR_factor_ref 0.0516
_reflns_limit_h_max 13
_reflns_limit_h_min -13
_reflns_limit_k_max 15
_reflns_limit_k_min -15
_reflns_limit_l_max 17
_reflns_limit_l_min 0
_reflns_number_gt 4805
_reflns_number_total 6699
_reflns_threshold_expression I>2.0\s(I)
_oxford_refine_ls_r_factor_ref 0.0445
_oxford_reflns_number_all 6685
_oxford_reflns_threshold_expression_ref I>3.0\s(I)
_cod_data_source_file c7nj00028f2.cif
_cod_data_source_block 1
_cod_depositor_comments
;
The following automatic conversions were performed:

'_atom_sites_solution_primary' value 'Other' changed to 'other'
according to
/home/data/users/saulius/crontab/automatic-downloads/rss-feeds/RSC/lib/dictionaries/cif_core.dic
dictionary named 'cif_core.dic' version 2.4.2 from 2011-04-26.

Automatic conversion script
Id: cif_fix_values 4973 2017-02-22 13:04:09Z antanas 
;
_cod_original_cell_volume 1507.20(8)
_cod_original_sg_symbol_Hall '-P 1 '
_cod_original_sg_symbol_H-M 'P -1 '
_cod_database_code 7056080

loop_
_symmetry_equiv_pos_as_xyz
x,y,z
-x,-y,-z

loop_
_atom_site_label
_atom_site_type_symbol
_atom_site_fract_x
_atom_site_fract_y
_atom_site_fract_z
_atom_site_U_iso_or_equiv
_atom_site_occupancy
_atom_site_adp_type
_atom_site_refinement_flags_posn
C1 C 0.87586(19) 0.65565(16) 0.50097(15) 0.0151 1.0000 Uani .
C2 C 0.8150(2) 0.57015(17) 0.42890(15) 0.0169 1.0000 Uani .
C3 C 0.75843(19) 0.49602(17) 0.36548(15) 0.0157 1.0000 Uani .
C4 C 0.69698(19) 0.41514(17) 0.28952(15) 0.0157 1.0000 Uani .
C5 C 0.4293(2) 0.63643(17) 0.70854(15) 0.0172 1.0000 Uani .
C6 C 0.5384(2) 0.68809(17) 0.70962(15) 0.0173 1.0000 Uani .
C7 C 0.6618(2) 0.74775(17) 0.71109(15) 0.0167 1.0000 Uani .
C8 C 0.73712(19) 0.71805(16) 0.63812(16) 0.0167 1.0000 Uani .
C9 C 0.80284(19) 0.69012(17) 0.57401(15) 0.0162 1.0000 Uani .
C10 C 1.01153(19) 0.70973(16) 0.49884(15) 0.0139 1.0000 Uani .
C11 C 1.08615(19) 0.67131(16) 0.42698(15) 0.0154 1.0000 Uani .
C12 C 1.2130(2) 0.72259(17) 0.42435(15) 0.0163 1.0000 Uani .
C13 C 1.2632(2) 0.81431(17) 0.49476(16) 0.0174 1.0000 Uani .
C14 C 1.1917(2) 0.85447(17) 0.56686(15) 0.0162 1.0000 Uani .
C15 C 1.06571(19) 0.79970(16) 0.56844(15) 0.0155 1.0000 Uani .
C16 C 1.2988(2) 0.68565(18) 0.34673(16) 0.0198 1.0000 Uani .
C17 C 1.3160(3) 0.7856(2) 0.27267(18) 0.0293 1.0000 Uani .
C18 C 1.4363(2) 0.6554(2) 0.40810(19) 0.0343 1.0000 Uani .
C19 C 1.2323(2) 0.58282(19) 0.27799(18) 0.0258 1.0000 Uani .
C20 C 1.2442(2) 0.95797(18) 0.63960(16) 0.0204 1.0000 Uani .
C21 C 1.3882(2) 1.0008(2) 0.6329(2) 0.0344 1.0000 Uani .
C22 C 1.1525(3) 1.0535(2) 0.6069(2) 0.0354 1.0000 Uani .
C23 C 1.2428(2) 0.9270(2) 0.75556(18) 0.0304 1.0000 Uani .
C24 C 0.7668(2) 0.38364(16) 0.20428(15) 0.0162 1.0000 Uani .
C25 C 0.9068(2) 0.39749(18) 0.21972(16) 0.0204 1.0000 Uani .
C26 C 0.9717(2) 0.3693(2) 0.13927(18) 0.0272 1.0000 Uani .
C27 C 0.8973(2) 0.3272(2) 0.04268(19) 0.0301 1.0000 Uani .
C28 C 0.7587(2) 0.31307(19) 0.02690(17) 0.0260 1.0000 Uani .
C29 C 0.6930(2) 0.34050(18) 0.10677(16) 0.0210 1.0000 Uani .
C30 C 0.7116(2) 0.84150(17) 0.78940(15) 0.0177 1.0000 Uani .
C31 C 0.8404(2) 0.8938(2) 0.79847(19) 0.0295 1.0000 Uani .
C32 C 0.8872(3) 0.9819(2) 0.8713(2) 0.0363 1.0000 Uani .
C33 C 0.8052(3) 1.01923(19) 0.93529(18) 0.0300 1.0000 Uani .
C34 C 0.6769(2) 0.9692(2) 0.92706(18) 0.0283 1.0000 Uani .
C35 C 0.6298(2) 0.87984(19) 0.85483(17) 0.0235 1.0000 Uani .
C36 C 0.7520(4) 0.7294(4) 1.0789(3) 0.0308 0.6000 Uani .
C37 C 0.7412(7) 0.6569(6) 1.1129(6) 0.0372 0.4000 Uani .
Cl1 Cl 0.72361(8) 0.61255(6) 0.98949(6) 0.0483 1.0000 Uani .
Cl2 Cl 0.6056(2) 0.75030(17) 1.12665(16) 0.0435 0.6000 Uani .
Cl3 Cl 0.8912(2) 0.72219(16) 1.18038(14) 0.0365 0.6000 Uani .
Cl4 Cl 0.6034(5) 0.7040(4) 1.1487(3) 0.0848 0.4000 Uani .
Cl5 Cl 0.8824(4) 0.7616(3) 1.1484(3) 0.0635 0.4000 Uani .
H111 H 1.0471 0.6093 0.3797 0.0187 1.0000 Uiso R
H131 H 1.3512 0.8505 0.4934 0.0213 1.0000 Uiso R
H151 H 1.0144 0.8246 0.6184 0.0200 1.0000 Uiso R
H171 H 1.3758 0.7663 0.2266 0.0447 1.0000 Uiso R
H172 H 1.3540 0.8540 0.3135 0.0447 1.0000 Uiso R
H173 H 1.2277 0.7994 0.2289 0.0453 1.0000 Uiso R
H181 H 1.4895 0.6334 0.3579 0.0539 1.0000 Uiso R
H182 H 1.4834 0.7215 0.4492 0.0537 1.0000 Uiso R
H183 H 1.4245 0.5920 0.4552 0.0538 1.0000 Uiso R
H193 H 1.2901 0.5631 0.2305 0.0407 1.0000 Uiso R
H192 H 1.2184 0.5166 0.3221 0.0405 1.0000 Uiso R
H191 H 1.1454 0.6009 0.2352 0.0407 1.0000 Uiso R
H211 H 1.4182 1.0648 0.6846 0.0550 1.0000 Uiso R
H212 H 1.4486 0.9372 0.6542 0.0546 1.0000 Uiso R
H213 H 1.3892 1.0274 0.5594 0.0551 1.0000 Uiso R
H221 H 1.1883 1.1206 0.6527 0.0571 1.0000 Uiso R
H222 H 1.1591 1.0731 0.5319 0.0571 1.0000 Uiso R
H223 H 1.0582 1.0273 0.6153 0.0573 1.0000 Uiso R
H231 H 1.2766 0.9956 0.8008 0.0479 1.0000 Uiso R
H232 H 1.3042 0.8646 0.7771 0.0485 1.0000 Uiso R
H233 H 1.1491 0.9028 0.7638 0.0480 1.0000 Uiso R
H251 H 0.9593 0.4267 0.2863 0.0261 1.0000 Uiso R
H261 H 1.0678 0.3790 0.1499 0.0333 1.0000 Uiso R
H271 H 0.9430 0.3080 -0.0123 0.0367 1.0000 Uiso R
H281 H 0.7061 0.2829 -0.0393 0.0326 1.0000 Uiso R
H291 H 0.5967 0.3316 0.0961 0.0257 1.0000 Uiso R
H311 H 0.8971 0.8687 0.7538 0.0368 1.0000 Uiso R
H321 H 0.9766 1.0175 0.8766 0.0447 1.0000 Uiso R
H331 H 0.8374 1.0802 0.9853 0.0375 1.0000 Uiso R
H341 H 0.6194 0.9943 0.9721 0.0353 1.0000 Uiso R
H351 H 0.5404 0.8434 0.8501 0.0297 1.0000 Uiso R
H361 H 0.7702 0.7984 1.0380 0.0425 0.6000 Uiso R
H371 H 0.7635 0.5907 1.1585 0.0481 0.4000 Uiso R

loop_
_atom_site_aniso_label
_atom_site_aniso_U_11
_atom_site_aniso_U_22
_atom_site_aniso_U_33
_atom_site_aniso_U_23
_atom_site_aniso_U_13
_atom_site_aniso_U_12
C1 0.0148(9) 0.0160(10) 0.0139(9) -0.0007(7) 0.0018(7) 0.0006(8)
C2 0.0151(9) 0.0204(10) 0.0168(9) 0.0007(8) 0.0073(8) 0.0010(8)
C3 0.0130(9) 0.0193(10) 0.0154(9) -0.0016(8) 0.0047(7) -0.0004(8)
C4 0.0152(9) 0.0170(10) 0.0145(9) -0.0025(7) 0.0028(7) -0.0005(8)
C5 0.0192(10) 0.0200(10) 0.0126(9) -0.0068(7) 0.0039(8) -0.0001(8)
C6 0.0204(10) 0.0198(10) 0.0120(9) -0.0060(7) 0.0044(8) 0.0005(8)
C7 0.0149(9) 0.0206(10) 0.0145(9) -0.0028(8) 0.0026(7) 0.0009(8)
C8 0.0152(9) 0.0152(10) 0.0186(10) -0.0035(7) 0.0028(8) -0.0041(8)
C9 0.0117(9) 0.0165(10) 0.0184(10) -0.0032(7) 0.0008(7) -0.0047(7)
C10 0.0129(9) 0.0138(9) 0.0145(9) 0.0019(7) 0.0016(7) 0.0001(7)
C11 0.0167(9) 0.0155(9) 0.0134(9) -0.0021(7) 0.0024(7) -0.0001(8)
C12 0.0165(9) 0.0184(10) 0.0147(9) 0.0013(7) 0.0048(8) 0.0018(8)
C13 0.0140(9) 0.0184(10) 0.0192(10) 0.0008(8) 0.0034(8) -0.0029(8)
C14 0.0147(9) 0.0172(10) 0.0148(9) 0.0009(7) -0.0010(7) 0.0011(8)
C15 0.0160(9) 0.0169(10) 0.0136(9) -0.0007(7) 0.0029(7) 0.0023(8)
C16 0.0162(10) 0.0281(11) 0.0167(10) -0.0028(8) 0.0073(8) 0.0016(8)
C17 0.0346(13) 0.0345(13) 0.0207(11) -0.0034(9) 0.0144(10) -0.0090(10)
C18 0.0200(11) 0.0583(17) 0.0270(12) -0.0071(11) 0.0072(9) 0.0118(11)
C19 0.0279(11) 0.0261(11) 0.0265(11) -0.0080(9) 0.0142(9) -0.0011(9)
C20 0.0178(10) 0.0203(10) 0.0212(10) -0.0048(8) 0.0016(8) -0.0035(8)
C21 0.0292(13) 0.0353(14) 0.0365(13) -0.0095(11) 0.0068(11) -0.0121(11)
C22 0.0386(14) 0.0234(12) 0.0394(14) -0.0067(10) -0.0033(11) 0.0018(10)
C23 0.0322(13) 0.0323(13) 0.0235(11) -0.0065(9) 0.0019(10) -0.0071(10)
C24 0.0190(10) 0.0138(9) 0.0164(9) -0.0017(7) 0.0058(8) -0.0001(8)
C25 0.0206(10) 0.0210(11) 0.0188(10) -0.0049(8) 0.0032(8) -0.0009(8)
C26 0.0208(11) 0.0318(12) 0.0317(12) -0.0083(10) 0.0122(9) -0.0002(9)
C27 0.0334(13) 0.0340(13) 0.0270(12) -0.0095(10) 0.0158(10) 0.0028(10)
C28 0.0295(12) 0.0289(12) 0.0190(10) -0.0089(9) 0.0056(9) -0.0022(9)
C29 0.0204(10) 0.0231(11) 0.0191(10) -0.0044(8) 0.0042(8) -0.0008(8)
C30 0.0192(10) 0.0175(10) 0.0149(9) -0.0017(7) 0.0004(8) 0.0006(8)
C31 0.0231(11) 0.0298(12) 0.0352(13) -0.0149(10) 0.0081(10) -0.0059(9)
C32 0.0255(12) 0.0337(14) 0.0464(15) -0.0168(11) 0.0040(11) -0.0093(10)
C33 0.0390(14) 0.0210(11) 0.0260(12) -0.0108(9) -0.0028(10) 0.0016(10)
C34 0.0350(13) 0.0278(12) 0.0225(11) -0.0085(9) 0.0057(10) 0.0052(10)
C35 0.0253(11) 0.0252(11) 0.0198(10) -0.0069(8) 0.0059(9) -0.0021(9)
C36 0.026(2) 0.033(2) 0.034(2) -0.0030(19) 0.0059(17) 0.0099(18)
C37 0.039(4) 0.028(3) 0.048(4) 0.018(3) 0.013(3) 0.007(3)
Cl1 0.0601(5) 0.0394(4) 0.0514(4) -0.0098(3) 0.0264(4) 0.0013(3)
Cl2 0.0243(6) 0.0660(11) 0.0424(11) -0.0220(8) 0.0113(7) 0.0048(7)
Cl3 0.0284(6) 0.0496(11) 0.0316(7) 0.0005(6) 0.0037(5) 0.0095(7)
Cl4 0.0457(15) 0.167(5) 0.0539(17) 0.012(2) 0.0312(13) 0.026(3)
Cl5 0.0514(17) 0.058(2) 0.092(3) -0.0186(15) 0.041(2) 0.0009(14)

loop_
_atom_type_symbol
_atom_type_scat_dispersion_real
_atom_type_scat_dispersion_imag
_atom_type_scat_Cromer_Mann_a1
_atom_type_scat_Cromer_Mann_b1
_atom_type_scat_Cromer_Mann_a2
_atom_type_scat_Cromer_Mann_b2
_atom_type_scat_Cromer_Mann_a3
_atom_type_scat_Cromer_Mann_b3
_atom_type_scat_Cromer_Mann_a4
_atom_type_scat_Cromer_Mann_b4
_atom_type_scat_Cromer_Mann_c
_atom_type_scat_source
C 0.0033 0.0016 2.3100 20.8439 1.0200 10.2075 1.5886 0.5687 0.8650 51.6512 0.2156 'International Tables Vol C 4.2.6.8 and 6.1.1.4'
H 0.0000 0.0000 0.4930 10.5109 0.3229 26.1257 0.1402 3.1424 0.0408 57.7998 0.0030 'International Tables Vol C 4.2.6.8 and 6.1.1.4'
N 0.0061 0.0033 12.2126 0.0057 3.1322 9.8933 2.0125 28.9975 1.1663 0.5826 -11.5290 'International Tables Vol C 4.2.6.8 and 6.1.1.4'
O 0.0106 0.0060 3.0485 13.2771 2.2868 5.7011 1.5463 0.3239 0.8670 32.9089 0.2508 'International Tables Vol C 4.2.6.8 and 6.1.1.4'
Cl 0.1484 0.1585 11.4604 0.0104 7.1964 1.1662 6.2556 18.5194 1.6455 47.7784 -9.5574 'International Tables Vol C 4.2.6.8 and 6.1.1.4'

loop_
_geom_angle_atom_site_label_1
_geom_angle_site_symmetry_1
_geom_angle_atom_site_label_2
_geom_angle_atom_site_label_3
_geom_angle_site_symmetry_3
_geom_angle
_geom_angle_publ_flag
C2 . C1 C9 . 117.14(17) yes
C2 . C1 C10 . 121.66(17) yes
C9 . C1 C10 . 121.18(17) yes
C1 . C2 C3 . 178.4(2) yes
C2 . C3 C4 . 177.0(2) yes
C3 . C4 C5 2_666 120.98(17) yes
C3 . C4 C24 . 119.69(17) yes
C5 2_666 C4 C24 . 119.33(17) yes
C4 2_666 C5 C6 . 175.9(2) yes
C5 . C6 C7 . 179.4(2) yes
C6 . C7 C8 . 118.74(18) yes
C6 . C7 C30 . 120.41(17) yes
C8 . C7 C30 . 120.85(17) yes
C7 . C8 C9 . 179.0(2) yes
C1 . C9 C8 . 178.6(2) yes
C1 . C10 C11 . 120.55(17) yes
C1 . C10 C15 . 119.86(17) yes
C11 . C10 C15 . 119.59(17) yes
C10 . C11 C12 . 120.59(18) yes
C10 . C11 H111 . 118.3 no
C12 . C11 H111 . 121.1 no
C11 . C12 C13 . 118.06(17) yes
C11 . C12 C16 . 123.10(18) yes
C13 . C12 C16 . 118.83(17) yes
C12 . C13 C14 . 122.74(18) yes
C12 . C13 H131 . 118.6 no
C14 . C13 H131 . 118.7 no
C13 . C14 C15 . 117.58(18) yes
C13 . C14 C20 . 122.41(18) yes
C15 . C14 C20 . 119.96(17) yes
C14 . C15 C10 . 121.42(17) yes
C14 . C15 H151 . 119.6 no
C10 . C15 H151 . 119.0 no
C12 . C16 C17 . 107.69(17) yes
C12 . C16 C18 . 109.96(17) yes
C17 . C16 C18 . 110.23(19) yes
C12 . C16 C19 . 112.50(17) yes
C17 . C16 C19 . 108.01(17) yes
C18 . C16 C19 . 108.42(19) yes
C16 . C17 H171 . 109.0 no
C16 . C17 H172 . 110.7 no
H171 . C17 H172 . 109.1 no
C16 . C17 H173 . 109.3 no
H171 . C17 H173 . 109.1 no
H172 . C17 H173 . 109.6 no
C16 . C18 H181 . 108.9 no
C16 . C18 H182 . 110.0 no
H181 . C18 H182 . 108.5 no
C16 . C18 H183 . 109.7 no
H181 . C18 H183 . 109.4 no
H182 . C18 H183 . 110.3 no
C16 . C19 H193 . 109.2 no
C16 . C19 H192 . 111.0 no
H193 . C19 H192 . 108.3 no
C16 . C19 H191 . 110.3 no
H193 . C19 H191 . 108.5 no
H192 . C19 H191 . 109.4 no
C14 . C20 C21 . 112.35(17) yes
C14 . C20 C22 . 108.64(17) yes
C21 . C20 C22 . 108.6(2) yes
C14 . C20 C23 . 109.80(17) yes
C21 . C20 C23 . 108.06(18) yes
C22 . C20 C23 . 109.36(19) yes
C20 . C21 H211 . 108.6 no
C20 . C21 H212 . 108.4 no
H211 . C21 H212 . 108.2 no
C20 . C21 H213 . 109.0 no
H211 . C21 H213 . 110.0 no
H212 . C21 H213 . 112.6 no
C20 . C22 H221 . 108.2 no
C20 . C22 H222 . 106.8 no
H221 . C22 H222 . 108.1 no
C20 . C22 H223 . 109.0 no
H221 . C22 H223 . 110.9 no
H222 . C22 H223 . 113.6 no
C20 . C23 H231 . 108.1 no
C20 . C23 H232 . 109.1 no
H231 . C23 H232 . 109.3 no
C20 . C23 H233 . 110.3 no
H231 . C23 H233 . 109.1 no
H232 . C23 H233 . 110.8 no
C4 . C24 C25 . 120.55(17) yes
C4 . C24 C29 . 120.39(18) yes
C25 . C24 C29 . 119.06(18) yes
C24 . C25 C26 . 120.38(19) yes
C24 . C25 H251 . 120.3 no
C26 . C25 H251 . 119.4 no
C25 . C26 C27 . 120.0(2) yes
C25 . C26 H261 . 120.3 no
C27 . C26 H261 . 119.7 no
C26 . C27 C28 . 119.9(2) yes
C26 . C27 H271 . 119.4 no
C28 . C27 H271 . 120.7 no
C27 . C28 C29 . 120.6(2) yes
C27 . C28 H281 . 120.7 no
C29 . C28 H281 . 118.7 no
C24 . C29 C28 . 120.1(2) yes
C24 . C29 H291 . 118.9 no
C28 . C29 H291 . 121.0 no
C7 . C30 C31 . 120.68(18) yes
C7 . C30 C35 . 120.85(18) yes
C31 . C30 C35 . 118.46(19) yes
C30 . C31 C32 . 120.9(2) yes
C30 . C31 H311 . 119.2 no
C32 . C31 H311 . 119.9 no
C31 . C32 C33 . 120.1(2) yes
C31 . C32 H321 . 120.0 no
C33 . C32 H321 . 120.0 no
C32 . C33 C34 . 120.0(2) yes
C32 . C33 H331 . 120.1 no
C34 . C33 H331 . 119.9 no
C33 . C34 C35 . 120.2(2) yes
C33 . C34 H341 . 120.4 no
C35 . C34 H341 . 119.4 no
C30 . C35 C34 . 120.4(2) yes
C30 . C35 H351 . 119.4 no
C34 . C35 H351 . 120.3 no
Cl1 . C36 Cl2 . 110.4(2) yes
Cl1 . C36 Cl3 . 113.9(2) yes
Cl2 . C36 Cl3 . 112.3(2) yes
Cl1 . C36 H361 . 107.3 no
Cl2 . C36 H361 . 106.3 no
Cl3 . C36 H361 . 106.3 no
Cl1 . C37 Cl4 . 116.7(4) yes
Cl1 . C37 Cl5 . 111.3(4) yes
Cl4 . C37 Cl5 . 110.1(4) yes
Cl1 . C37 H371 . 106.9 no
Cl4 . C37 H371 . 105.0 no
Cl5 . C37 H371 . 106.1 no

loop_
_geom_bond_atom_site_label_1
_geom_bond_atom_site_label_2
_geom_bond_site_symmetry_2
_geom_bond_distance
_geom_bond_publ_flag
C1 C2 . 1.389(3) yes
C1 C9 . 1.387(3) yes
C1 C10 . 1.480(3) yes
C2 C3 . 1.222(3) yes
C3 C4 . 1.384(3) yes
C4 C5 2_666 1.382(3) yes
C4 C24 . 1.482(3) yes
C5 C6 . 1.222(3) yes
C6 C7 . 1.387(3) yes
C7 C8 . 1.385(3) yes
C7 C30 . 1.483(3) yes
C8 C9 . 1.220(3) yes
C10 C11 . 1.403(3) yes
C10 C15 . 1.392(3) yes
C11 C12 . 1.389(3) yes
C11 H111 . 0.959 no
C12 C13 . 1.406(3) yes
C12 C16 . 1.534(3) yes
C13 C14 . 1.391(3) yes
C13 H131 . 0.964 no
C14 C15 . 1.394(3) yes
C14 C20 . 1.531(3) yes
C15 H151 . 0.964 no
C16 C17 . 1.539(3) yes
C16 C18 . 1.531(3) yes
C16 C19 . 1.529(3) yes
C17 H171 . 0.969 no
C17 H172 . 0.971 no
C17 H173 . 0.985 no
C18 H181 . 0.969 no
C18 H182 . 0.978 no
C18 H183 . 0.978 no
C19 H193 . 0.968 no
C19 H192 . 0.984 no
C19 H191 . 0.982 no
C20 C21 . 1.531(3) yes
C20 C22 . 1.525(3) yes
C20 C23 . 1.538(3) yes
C21 H211 . 0.992 no
C21 H212 . 1.010 no
C21 H213 . 0.999 no
C22 H221 . 0.987 no
C22 H222 . 1.005 no
C22 H223 . 1.011 no
C23 H231 . 0.993 no
C23 H232 . 1.007 no
C23 H233 . 0.999 no
C24 C25 . 1.394(3) yes
C24 C29 . 1.398(3) yes
C25 C26 . 1.387(3) yes
C25 H251 . 0.962 no
C26 C27 . 1.387(3) yes
C26 H261 . 0.958 no
C27 C28 . 1.381(3) yes
C27 H271 . 0.956 no
C28 C29 . 1.384(3) yes
C28 H281 . 0.961 no
C29 H291 . 0.959 no
C30 C31 . 1.386(3) yes
C30 C35 . 1.394(3) yes
C31 C32 . 1.388(3) yes
C31 H311 . 0.954 no
C32 C33 . 1.377(3) yes
C32 H321 . 0.960 no
C33 C34 . 1.374(3) yes
C33 H331 . 0.957 no
C34 C35 . 1.394(3) yes
C34 H341 . 0.963 no
C35 H351 . 0.965 no
C36 Cl1 . 1.762(4) yes
C36 Cl2 . 1.755(5) yes
C36 Cl3 . 1.731(4) yes
C36 H361 . 0.994 no
C37 Cl1 . 1.640(7) yes
C37 Cl4 . 1.692(8) yes
C37 Cl5 . 1.805(8) yes
C37 H371 . 0.990 no

loop_
_geom_hbond_atom_site_label_D
_geom_hbond_atom_site_label_H
_geom_hbond_atom_site_label_A
_geom_hbond_site_symmetry_A
_geom_hbond_angle_DHA
_geom_hbond_distance_DH
_geom_hbond_distance_HA
_geom_hbond_distance_DA
_geom_hbond_publ_flag
C37 H371 C24 1_556 156.0 0.990 2.516 3.445(3) yes
